data_7719006
loop_
_publ_author_name
'Ma, Shihua'
'Geng, Lei'
'Zhu, Baozhu'
'Meng, Changyu'

_publ_section_title
;
 Achieving balanced UV SHG responses, optical band gaps and birefringence
 in rare earth compounds
 Ln(IO<sub>3</sub>)(SO<sub>4</sub>)&#xb7;3H<sub>2</sub>O (Ln = Y, Gd, Er,
 Ho, Dy, Eu).
;
_journal_issue 20
_journal_name_full 'Dalton transactions (Cambridge, England : 2003)'
_journal_page_first 8183
_journal_page_last 8189
_journal_paper_doi 10.1039/d5dt00613a
_journal_volume 54
_journal_year 2025
_chemical_formula_sum 'H6 I O10 S Y'
_chemical_formula_weight 413.92
_space_group_crystal_system orthorhombic
_space_group_IT_number 19
_space_group_name_Hall 'P 2ac 2ab'
_space_group_name_H-M_alt 'P 21 21 21'
_atom_sites_solution_hydrogens difmap
_audit_creation_method SHELXL-2014/7
_audit_update_record
;
2025-03-14 deposited with the CCDC.	2025-04-14 downloaded from the CCDC.
;
_cell_angle_alpha 90
_cell_angle_beta 90
_cell_angle_gamma 90
_cell_formula_units_Z 4
_cell_length_a 6.6961(5)
_cell_length_b 8.7941(8)
_cell_length_c 13.6473(11)
_cell_measurement_reflns_used 3553
_cell_measurement_temperature 296(2)
_cell_measurement_theta_max 27.54
_cell_measurement_theta_min 2.76
_cell_volume 803.64(11)
_computing_structure_refinement 'SHELXL-2014/7 (Sheldrick, 2014)'
_diffrn_ambient_temperature 296(2)
_diffrn_measured_fraction_theta_full 0.990
_diffrn_measured_fraction_theta_max 0.985
_diffrn_measurement_device_type 'CCD area detector'
_diffrn_radiation_type MoK\a
_diffrn_radiation_wavelength 0.71073
_diffrn_reflns_av_R_equivalents 0.0174
_diffrn_reflns_av_unetI/netI 0.0242
_diffrn_reflns_Laue_measured_fraction_full 0.990
_diffrn_reflns_Laue_measured_fraction_max 0.985
_diffrn_reflns_limit_h_max 8
_diffrn_reflns_limit_h_min -8
_diffrn_reflns_limit_k_max 11
_diffrn_reflns_limit_k_min -6
_diffrn_reflns_limit_l_max 17
_diffrn_reflns_limit_l_min -16
_diffrn_reflns_number 4129
_diffrn_reflns_point_group_measured_fraction_full 0.993
_diffrn_reflns_point_group_measured_fraction_max 0.989
_diffrn_reflns_theta_full 25.242
_diffrn_reflns_theta_max 27.538
_diffrn_reflns_theta_min 2.755
_exptl_absorpt_coefficient_mu 11.394
_exptl_crystal_colour COLORLESS
_exptl_crystal_density_diffrn 3.421
_exptl_crystal_description STICK
_exptl_crystal_F_000 776
_refine_diff_density_max 0.451
_refine_diff_density_min -1.228
_refine_diff_density_rms 0.195
_refine_ls_abs_structure_details
;
 Refined as an inversion twin.
;
_refine_ls_abs_structure_Flack 0.590(8)
_refine_ls_extinction_method none
_refine_ls_goodness_of_fit_ref 1.050
_refine_ls_hydrogen_treatment refxyz
_refine_ls_matrix_type full
_refine_ls_number_parameters 137
_refine_ls_number_reflns 1818
_refine_ls_number_restraints 9
_refine_ls_restrained_S_all 1.047
_refine_ls_R_factor_all 0.0186
_refine_ls_R_factor_gt 0.0182
_refine_ls_shift/su_max 0.000
_refine_ls_shift/su_mean 0.000
_refine_ls_structure_factor_coef Fsqd
_refine_ls_weighting_details 'w=1/[\s^2^(Fo^2^)+(0.0302P)^2^+0.5031P] where P=(Fo^2^+2Fc^2^)/3'
_refine_ls_weighting_scheme calc
_refine_ls_wR_factor_gt 0.0476
_refine_ls_wR_factor_ref 0.0478
_reflns_Friedel_coverage 0.700
_reflns_Friedel_fraction_full 0.998
_reflns_Friedel_fraction_max 0.996
_reflns_number_gt 1792
_reflns_number_total 1818
_reflns_threshold_expression 'I > 2\s(I)'
_cod_data_source_file d5dt00613a2.cif
_cod_data_source_block A
_cod_database_code 7719006
_shelx_shelxl_version_number 2014/7
_shelx_space_group_comment
;
The symmetry employed for this shelxl refinement is uniquely defined
by the following loop, which should always be used as a source of
symmetry information in preference to the above space-group names.
They are only intended as comments.
;

loop_
_space_group_symop_operation_xyz
'x, y, z'
'-x+1/2, -y, z+1/2'
'-x, y+1/2, -z+1/2'
'x+1/2, -y+1/2, -z'

loop_
_atom_site_label
_atom_site_type_symbol
_atom_site_fract_x
_atom_site_fract_y
_atom_site_fract_z
_atom_site_U_iso_or_equiv
_atom_site_adp_type
_atom_site_occupancy
_atom_site_site_symmetry_order
_atom_site_calc_flag
_atom_site_refinement_flags_posn
_atom_site_refinement_flags_adp
_atom_site_refinement_flags_occupancy
_atom_site_disorder_assembly
_atom_site_disorder_group
Y1 Y 0.24019(7) 0.63665(6) 0.31367(4) 0.00518(12) Uani 1 1 d . . . . .
I1 I 0.04341(5) 0.48315(4) 0.07190(2) 0.00610(10) Uani 1 1 d . . . . .
S1 S 0.24379(19) 0.00238(17) 0.68339(8) 0.0061(2) Uani 1 1 d . . . . .
O1 O 0.0017(6) 0.2927(5) 0.1127(3) 0.0145(9) Uani 1 1 d . . . . .
O2 O 0.0848(5) 0.0636(5) 0.2378(3) 0.0096(8) Uani 1 1 d . . . . .
O3 O 0.7003(6) 0.0594(5) 0.0310(3) 0.0145(9) Uani 1 1 d . . . . .
O4 O 0.2277(6) 0.1645(5) 0.7081(3) 0.0145(9) Uani 1 1 d . . . . .
O5 O 0.2294(6) 0.0137(5) 0.0786(3) 0.0146(8) Uani 1 1 d . . . . .
O6 O 0.2488(6) 0.5384(5) 0.1497(3) 0.0118(8) Uani 1 1 d . . . . .
O7 O 0.4350(6) 0.0789(5) 0.2178(3) 0.0143(9) Uani 1 1 d . . . . .
O8 O 0.4468(8) 0.2245(5) 0.4693(4) 0.0221(10) Uani 1 1 d D . . . .
O9 O 0.5833(7) 0.3433(6) 0.1027(3) 0.0184(10) Uani 1 1 d D . . . .
O10 O 0.2185(7) 0.3647(5) 0.3262(3) 0.0187(10) Uani 1 1 d D . . . .
H1 H 0.399(9) 0.158(6) 0.508(4) 0.028 Uiso 1 1 d D U . . .
H2 H 0.548(7) 0.189(7) 0.440(5) 0.028 Uiso 1 1 d D U . . .
H3 H 0.574(9) 0.342(9) 0.0408(11) 0.028 Uiso 1 1 d D U . . .
H4 H 0.474(6) 0.373(8) 0.128(4) 0.028 Uiso 1 1 d D U . . .
H5 H 0.199(11) 0.308(6) 0.276(3) 0.028 Uiso 1 1 d D U . . .
H6 H 0.295(9) 0.319(6) 0.366(4) 0.028 Uiso 1 1 d D U . . .

loop_
_atom_site_aniso_label
_atom_site_aniso_U_11
_atom_site_aniso_U_22
_atom_site_aniso_U_33
_atom_site_aniso_U_23
_atom_site_aniso_U_13
_atom_site_aniso_U_12
Y1 0.0065(2) 0.0057(2) 0.0033(3) -0.00003(18) 0.0000(2) 0.00060(19)
I1 0.00885(16) 0.00550(15) 0.00394(17) -0.00015(12) -0.00016(11) -0.00016(12)
S1 0.0078(5) 0.0053(6) 0.0053(6) -0.0013(4) -0.0013(5) 0.0005(4)
O1 0.015(2) 0.0075(19) 0.021(2) 0.0035(16) 0.0080(16) -0.0034(14)
O2 0.0077(18) 0.015(2) 0.0064(19) 0.0005(15) 0.0014(14) 0.0031(15)
O3 0.019(2) 0.018(2) 0.007(2) -0.0021(17) -0.0035(15) -0.0007(17)
O4 0.024(2) 0.008(2) 0.012(2) -0.0042(17) -0.0050(18) 0.0030(17)
O5 0.021(2) 0.015(2) 0.0072(19) 0.002(2) -0.0016(15) 0.0025(16)
O6 0.0108(16) 0.020(2) 0.0050(18) -0.0052(16) -0.0009(15) -0.0038(17)
O7 0.0096(18) 0.020(2) 0.014(2) -0.0034(17) 0.0001(16) -0.0028(17)
O8 0.030(2) 0.015(2) 0.021(3) 0.0044(19) 0.004(2) 0.005(2)
O9 0.022(2) 0.023(2) 0.010(2) 0.0020(19) -0.0025(17) 0.0130(19)
O10 0.030(2) 0.010(2) 0.017(3) -0.0021(18) -0.0114(19) 0.0003(19)

loop_
_atom_type_symbol
_atom_type_description
_atom_type_scat_dispersion_real
_atom_type_scat_dispersion_imag
_atom_type_scat_source
O O 0.0106 0.0060 'International Tables Vol C Tables 4.2.6.8 and 6.1.1.4'
H H 0.0000 0.0000 'International Tables Vol C Tables 4.2.6.8 and 6.1.1.4'
S S 0.1246 0.1234 'International Tables Vol C Tables 4.2.6.8 and 6.1.1.4'
Y Y -2.7962 3.5667 'International Tables Vol C Tables 4.2.6.8 and 6.1.1.4'
I I -0.4742 1.8119 'International Tables Vol C Tables 4.2.6.8 and 6.1.1.4'

loop_
_geom_angle_atom_site_label_1
_geom_angle_atom_site_label_2
_geom_angle_atom_site_label_3
_geom_angle
_geom_angle_site_symmetry_1
_geom_angle_site_symmetry_3
_geom_angle_publ_flag
O3 Y1 O7 86.64(15) 3_655 3_655 ?
O3 Y1 O4 143.84(16) 3_655 2_564 ?
O7 Y1 O4 87.81(15) 3_655 2_564 ?
O3 Y1 O1 84.01(16) 3_655 3 ?
O7 Y1 O1 150.54(15) 3_655 3 ?
O4 Y1 O1 83.51(15) 2_564 3 ?
O3 Y1 O2 110.95(14) 3_655 3 ?
O7 Y1 O2 139.46(14) 3_655 3 ?
O4 Y1 O2 96.15(15) 2_564 3 ?
O1 Y1 O2 69.68(14) 3 3 ?
O3 Y1 O6 139.63(15) 3_655 . ?
O7 Y1 O6 73.78(14) 3_655 . ?
O4 Y1 O6 71.60(15) 2_564 . ?
O1 Y1 O6 128.76(15) 3 . ?
O2 Y1 O6 69.42(13) 3 . ?
O3 Y1 O10 69.21(15) 3_655 . ?
O7 Y1 O10 81.32(16) 3_655 . ?
O4 Y1 O10 144.68(16) 2_564 . ?
O1 Y1 O10 120.63(15) 3 . ?
O2 Y1 O10 72.33(15) 3 . ?
O6 Y1 O10 73.09(15) . . ?
O3 Y1 O9 72.60(15) 3_655 3_655 ?
O7 Y1 O9 77.99(16) 3_655 3_655 ?
O4 Y1 O9 71.29(16) 2_564 3_655 ?
O1 Y1 O9 72.55(16) 3 3_655 ?
O2 Y1 O9 141.30(15) 3 3_655 ?
O6 Y1 O9 133.64(14) . 3_655 ?
O10 Y1 O9 137.26(16) . 3_655 ?
O1 I1 O3 98.0(2) . 4_455 ?
O1 I1 O6 100.84(19) . . ?
O3 I1 O6 94.05(18) 4_455 . ?
O5 S1 O4 109.3(3) 2 . ?
O5 S1 O7 111.6(2) 2 2 ?
O4 S1 O7 109.8(3) . 2 ?
O5 S1 O2 111.1(2) 2 2 ?
O4 S1 O2 108.7(2) . 2 ?
O7 S1 O2 106.2(2) 2 2 ?
I1 O1 Y1 142.1(2) . 3_545 ?
S1 O2 Y1 131.7(2) 2_554 3_545 ?
I1 O3 Y1 154.1(2) 4 3_645 ?
S1 O4 Y1 152.2(3) . 2_565 ?
I1 O6 Y1 128.88(19) . . ?
S1 O7 Y1 145.7(3) 2_554 3_645 ?

loop_
_geom_bond_atom_site_label_1
_geom_bond_atom_site_label_2
_geom_bond_distance
_geom_bond_site_symmetry_2
_geom_bond_publ_flag
Y1 O3 2.262(4) 3_655 ?
Y1 O7 2.274(4) 3_655 ?
Y1 O4 2.276(4) 2_564 ?
Y1 O1 2.348(4) 3 ?
Y1 O2 2.376(4) 3 ?
Y1 O6 2.399(4) . ?
Y1 O10 2.402(5) . ?
Y1 O9 2.450(4) 3_655 ?
I1 O1 1.787(4) . ?
I1 O3 1.793(4) 4_455 ?
I1 O6 1.804(4) . ?
S1 O5 1.449(4) 2 ?
S1 O4 1.469(4) . ?
S1 O7 1.471(4) 2 ?
S1 O2 1.485(4) 2 ?
O1 Y1 2.348(4) 3_545 ?
O2 S1 1.485(4) 2_554 ?
O2 Y1 2.375(4) 3_545 ?
O3 I1 1.793(4) 4 ?
O3 Y1 2.262(4) 3_645 ?
O4 Y1 2.276(4) 2_565 ?
O5 S1 1.449(4) 2_554 ?
O7 S1 1.471(4) 2_554 ?
O7 Y1 2.274(4) 3_645 ?
O9 Y1 2.450(4) 3_645 ?
